data_2226842
loop_
_publ_author_name
'Lee, Hong Gyu'
'Kim, Jin Hoon'
'Kim, Pan-Gi'
'Kim, Cheal'
'Kim, Youngmee'

_publ_section_title
;
 Dibenzoatobis[3-(pyrrol-1-ylmethyl)pyridine]zinc(II)
;
_journal_coeditor_code DN2587
_journal_issue 8
_journal_name_full 'Acta Crystallographica Section E'
_journal_page_first m980
_journal_paper_doi 10.1107/S1600536810028503
_journal_volume 66
_journal_year 2010
_chemical_formula_iupac '[Zn (C7 H5 O2)2 (C10 H10 N2)2]'
_chemical_formula_moiety 'C34 H30 N4 O4 Zn'
_chemical_formula_sum 'C34 H30 N4 O4 Zn'
_chemical_formula_weight 623.99
_chemical_name_systematic
;
Dibenzoatobis[3-(pyrrol-1-ylmethyl)pyridine]zinc(II)
;
_space_group_IT_number 13
_symmetry_cell_setting monoclinic
_symmetry_space_group_name_Hall '-P 2yc'
_symmetry_space_group_name_H-M 'P 1 2/c 1'
_atom_sites_solution_hydrogens geom
_atom_sites_solution_primary direct
_atom_sites_solution_secondary difmap
_audit_creation_method SHELXTL
_cell_angle_alpha 90.00
_cell_angle_beta 102.896(2)
_cell_angle_gamma 90.00
_cell_formula_units_Z 2
_cell_length_a 14.4347(14)
_cell_length_b 9.4399(9)
_cell_length_c 11.1959(11)
_cell_measurement_reflns_used 2361
_cell_measurement_temperature 170(2)
_cell_measurement_theta_max 24.56
_cell_measurement_theta_min 2.60
_cell_volume 1487.1(2)
_computing_cell_refinement 'SAINT (Bruker, 1997)'
_computing_data_collection 'SMART (Bruker, 1997)'
_computing_data_reduction 'SAINT (Bruker, 1997)'
_computing_molecular_graphics 'ORTEPIII (Burnett & Johnson, 1996) and ORTEP-3 for Windows (Farrugia, 1997)'
_computing_publication_material 'SHELXTL (Sheldrick, 2008)'
_computing_structure_refinement 'SHELXL97 (Sheldrick, 2008)'
_computing_structure_solution 'SHELXS97 (Sheldrick, 2008)'
_diffrn_ambient_temperature 170(2)
_diffrn_measured_fraction_theta_full 0.995
_diffrn_measured_fraction_theta_max 0.995
_diffrn_measurement_device_type 'Bruker SMART CCD'
_diffrn_measurement_method '\f and \w scans'
_diffrn_radiation_monochromator graphite
_diffrn_radiation_source 'fine-focus sealed tube'
_diffrn_radiation_type MoK\a
_diffrn_radiation_wavelength 0.71073
_diffrn_reflns_av_R_equivalents 0.0651
_diffrn_reflns_av_sigmaI/netI 0.0685
_diffrn_reflns_limit_h_max 17
_diffrn_reflns_limit_h_min -9
_diffrn_reflns_limit_k_max 11
_diffrn_reflns_limit_k_min -11
_diffrn_reflns_limit_l_max 13
_diffrn_reflns_limit_l_min -13
_diffrn_reflns_number 8090
_diffrn_reflns_theta_full 25.99
_diffrn_reflns_theta_max 25.99
_diffrn_reflns_theta_min 2.16
_exptl_absorpt_coefficient_mu 0.871
_exptl_absorpt_correction_type none
_exptl_crystal_colour colorless
_exptl_crystal_density_diffrn 1.394
_exptl_crystal_density_method 'not measured'
_exptl_crystal_description Plate
_exptl_crystal_F_000 648
_exptl_crystal_size_max 0.15
_exptl_crystal_size_mid 0.10
_exptl_crystal_size_min 0.03
_refine_diff_density_max 0.517
_refine_diff_density_min -0.509
_refine_ls_extinction_method none
_refine_ls_goodness_of_fit_ref 0.912
_refine_ls_hydrogen_treatment constr
_refine_ls_matrix_type full
_refine_ls_number_parameters 195
_refine_ls_number_reflns 2904
_refine_ls_number_restraints 0
_refine_ls_restrained_S_all 0.912
_refine_ls_R_factor_all 0.0446
_refine_ls_R_factor_gt 0.0335
_refine_ls_shift/su_max 0.000
_refine_ls_shift/su_mean 0.000
_refine_ls_structure_factor_coef Fsqd
_refine_ls_weighting_details 'calc w=1/[\s^2^(Fo^2^)+(0.0248P)^2^+0.0000P] where P=(Fo^2^+2Fc^2^)/3'
_refine_ls_weighting_scheme calc
_refine_ls_wR_factor_gt 0.0688
_refine_ls_wR_factor_ref 0.0705
_reflns_number_gt 2204
_reflns_number_total 2904
_reflns_threshold_expression I>2\s(I)
_cod_data_source_file dn2587.cif
_cod_data_source_block I
_cod_original_sg_symbol_H-M 'P 2/c'
_cod_database_code 2226842
_cod_database_fobs_code 2226842

loop_
_symmetry_equiv_pos_as_xyz
'x, y, z'
'-x, y, -z+1/2'
'-x, -y, -z'
'x, -y, z-1/2'

loop_
_atom_site_type_symbol
_atom_site_label
_atom_site_fract_x
_atom_site_fract_y
_atom_site_fract_z
_atom_site_U_iso_or_equiv
_atom_site_adp_type
_atom_site_calc_flag
_atom_site_refinement_flags
_atom_site_occupancy
_atom_site_disorder_assembly
_atom_site_disorder_group
Zn Zn1 0.5000 0.58373(4) 0.7500 0.02372(12) Uani d S 1 . .
O O11 0.39278(9) 0.51333(15) 0.63040(12) 0.0289(4) Uani d . 1 . .
O O12 0.36133(10) 0.38352(16) 0.78176(13) 0.0376(4) Uani d . 1 . .
C C11 0.33872(14) 0.4306(2) 0.67596(19) 0.0259(5) Uani d . 1 . .
C C12 0.24503(14) 0.3958(2) 0.59353(18) 0.0241(5) Uani d . 1 . .
C C13 0.22904(14) 0.4186(2) 0.46787(18) 0.0294(5) Uani d . 1 . .
H H13 0.2794 0.4511 0.4330 0.035 Uiso calc R 1 . .
C C14 0.14056(16) 0.3944(2) 0.3935(2) 0.0364(6) Uani d . 1 . .
H H14 0.1303 0.4094 0.3076 0.044 Uiso calc R 1 . .
C C15 0.06679(16) 0.3482(2) 0.4441(2) 0.0395(6) Uani d . 1 . .
H H15 0.0056 0.3330 0.3930 0.047 Uiso calc R 1 . .
C C16 0.08190(16) 0.3240(3) 0.5688(2) 0.0387(6) Uani d . 1 . .
H H16 0.0311 0.2924 0.6034 0.046 Uiso calc R 1 . .
C C17 0.17063(15) 0.3458(2) 0.6428(2) 0.0310(5) Uani d . 1 . .
H H17 0.1813 0.3266 0.7281 0.037 Uiso calc R 1 . .
N N21 0.45103(11) 0.72476(17) 0.86239(14) 0.0238(4) Uani d . 1 . .
N N22 0.22689(12) 1.08801(19) 0.91482(16) 0.0316(4) Uani d . 1 . .
C C21 0.48598(14) 0.7216(2) 0.98335(18) 0.0258(5) Uani d . 1 . .
H H21 0.5324 0.6523 1.0162 0.031 Uiso calc R 1 . .
C C22 0.45709(15) 0.8149(2) 1.06183(19) 0.0325(5) Uani d . 1 . .
H H22 0.4824 0.8088 1.1476 0.039 Uiso calc R 1 . .
C C23 0.39112(15) 0.9174(2) 1.01497(19) 0.0328(5) Uani d . 1 . .
H H23 0.3708 0.9829 1.0682 0.039 Uiso calc R 1 . .
C C24 0.35458(14) 0.9243(2) 0.88950(19) 0.0283(5) Uani d . 1 . .
C C25 0.38588(14) 0.8249(2) 0.81762(18) 0.0258(5) Uani d . 1 . .
H H25 0.3602 0.8270 0.7318 0.031 Uiso calc R 1 . .
C C26 0.28375(16) 1.0365(2) 0.8315(2) 0.0380(6) Uani d . 1 . .
H H26A 0.3184 1.1171 0.8053 0.046 Uiso calc R 1 . .
H H26B 0.2410 0.9966 0.7576 0.046 Uiso calc R 1 . .
C C27 0.24005(15) 1.2131(2) 0.9763(2) 0.0337(5) Uani d . 1 . .
H H27 0.2843 1.2847 0.9675 0.040 Uiso calc R 1 . .
C C28 0.17895(16) 1.2179(3) 1.0527(2) 0.0389(6) Uani d . 1 . .
H H28 0.1725 1.2932 1.1065 0.047 Uiso calc R 1 . .
C C29 0.12722(16) 1.0912(3) 1.0374(2) 0.0443(6) Uani d . 1 . .
H H29 0.0790 1.0649 1.0786 0.053 Uiso calc R 1 . .
C C30 0.15875(16) 1.0129(3) 0.9527(2) 0.0429(6) Uani d . 1 . .
H H30 0.1368 0.9212 0.9248 0.051 Uiso calc R 1 . .

loop_
_atom_site_aniso_label
_atom_site_aniso_U_11
_atom_site_aniso_U_22
_atom_site_aniso_U_33
_atom_site_aniso_U_12
_atom_site_aniso_U_13
_atom_site_aniso_U_23
Zn1 0.0232(2) 0.0247(2) 0.0228(2) 0.000 0.00434(14) 0.000
O11 0.0247(8) 0.0311(9) 0.0300(8) -0.0069(7) 0.0045(7) -0.0004(7)
O12 0.0319(9) 0.0500(11) 0.0286(9) -0.0016(7) 0.0017(7) 0.0079(7)
C11 0.0262(12) 0.0236(12) 0.0279(12) 0.0047(10) 0.0060(9) -0.0044(10)
C12 0.0244(11) 0.0186(11) 0.0291(12) 0.0026(9) 0.0053(9) -0.0004(9)
C13 0.0300(12) 0.0264(12) 0.0319(12) -0.0026(10) 0.0073(10) -0.0006(10)
C14 0.0398(14) 0.0333(14) 0.0307(13) -0.0035(11) -0.0039(11) 0.0008(10)
C15 0.0244(13) 0.0347(14) 0.0524(16) -0.0013(11) -0.0066(11) -0.0031(12)
C16 0.0274(13) 0.0373(14) 0.0528(16) -0.0030(11) 0.0121(12) -0.0014(12)
C17 0.0303(13) 0.0293(12) 0.0337(13) 0.0007(10) 0.0078(10) 0.0015(10)
N21 0.0230(10) 0.0257(10) 0.0228(9) -0.0016(7) 0.0054(7) 0.0014(8)
N22 0.0309(10) 0.0248(10) 0.0403(11) 0.0040(9) 0.0104(8) 0.0000(9)
C21 0.0243(12) 0.0289(12) 0.0240(12) 0.0007(9) 0.0051(9) 0.0047(10)
C22 0.0374(14) 0.0400(14) 0.0196(11) -0.0015(11) 0.0052(10) 0.0004(10)
C23 0.0416(14) 0.0297(12) 0.0290(12) 0.0012(11) 0.0121(10) -0.0053(11)
C24 0.0312(12) 0.0252(12) 0.0296(12) 0.0010(10) 0.0094(10) 0.0008(10)
C25 0.0266(12) 0.0290(12) 0.0209(11) 0.0006(10) 0.0038(9) 0.0017(10)
C26 0.0456(15) 0.0331(14) 0.0367(14) 0.0114(11) 0.0122(12) 0.0002(11)
C27 0.0319(13) 0.0268(13) 0.0417(14) 0.0008(10) 0.0070(11) -0.0017(11)
C28 0.0350(15) 0.0418(15) 0.0410(14) 0.0066(11) 0.0107(12) -0.0063(12)
C29 0.0298(13) 0.0471(16) 0.0604(17) 0.0038(12) 0.0197(12) 0.0083(14)
C30 0.0353(15) 0.0275(14) 0.0649(18) -0.0029(11) 0.0093(13) -0.0004(12)

loop_
_atom_type_symbol
_atom_type_description
_atom_type_scat_dispersion_real
_atom_type_scat_dispersion_imag
_atom_type_scat_source
C C 0.0033 0.0016 'International Tables Vol C Tables 4.2.6.8 and 6.1.1.4'
H H 0.0000 0.0000 'International Tables Vol C Tables 4.2.6.8 and 6.1.1.4'
N N 0.0061 0.0033 'International Tables Vol C Tables 4.2.6.8 and 6.1.1.4'
O O 0.0106 0.0060 'International Tables Vol C Tables 4.2.6.8 and 6.1.1.4'
Zn Zn 0.2839 1.4301 'International Tables Vol C Tables 4.2.6.8 and 6.1.1.4'

loop_
_geom_angle_atom_site_label_1
_geom_angle_atom_site_label_2
_geom_angle_atom_site_label_3
_geom_angle_site_symmetry_1
_geom_angle_site_symmetry_3
_geom_angle
_geom_angle_publ_flag
O11 Zn1 O11 2_656 . 139.60(9) ?
O11 Zn1 N21 2_656 2_656 108.40(6) ?
O11 Zn1 N21 . 2_656 97.49(6) ?
O11 Zn1 N21 2_656 . 97.48(6) ?
O11 Zn1 N21 . . 108.39(6) ?
N21 Zn1 N21 2_656 . 99.58(9) ?
C11 O11 Zn1 . . 113.47(13) ?
O12 C11 O11 . . 122.87(19) ?
O12 C11 C12 . . 121.42(19) ?
O11 C11 C12 . . 115.70(18) ?
C13 C12 C17 . . 118.95(19) ?
C13 C12 C11 . . 120.95(18) ?
C17 C12 C11 . . 120.04(18) ?
C14 C13 C12 . . 120.5(2) ?
C14 C13 H13 . . 119.8 ?
C12 C13 H13 . . 119.8 ?
C13 C14 C15 . . 119.9(2) ?
C13 C14 H14 . . 120.0 ?
C15 C14 H14 . . 120.0 ?
C14 C15 C16 . . 120.2(2) ?
C14 C15 H15 . . 119.9 ?
C16 C15 H15 . . 119.9 ?
C17 C16 C15 . . 119.9(2) ?
C17 C16 H16 . . 120.0 ?
C15 C16 H16 . . 120.0 ?
C16 C17 C12 . . 120.5(2) ?
C16 C17 H17 . . 119.8 ?
C12 C17 H17 . . 119.8 ?
C21 N21 C25 . . 117.83(17) ?
C21 N21 Zn1 . . 120.05(14) ?
C25 N21 Zn1 . . 122.09(13) ?
C30 N22 C27 . . 108.97(18) ?
C30 N22 C26 . . 125.30(19) ?
C27 N22 C26 . . 125.43(19) ?
N21 C21 C22 . . 122.29(19) ?
N21 C21 H21 . . 118.9 ?
C22 C21 H21 . . 118.9 ?
C21 C22 C23 . . 119.3(2) ?
C21 C22 H22 . . 120.3 ?
C23 C22 H22 . . 120.3 ?
C22 C23 C24 . . 119.6(2) ?
C22 C23 H23 . . 120.2 ?
C24 C23 H23 . . 120.2 ?
C25 C24 C23 . . 117.37(19) ?
C25 C24 C26 . . 120.30(18) ?
C23 C24 C26 . . 122.32(19) ?
N21 C25 C24 . . 123.58(18) ?
N21 C25 H25 . . 118.2 ?
C24 C25 H25 . . 118.2 ?
N22 C26 C24 . . 112.46(17) ?
N22 C26 H26A . . 109.1 ?
C24 C26 H26A . . 109.1 ?
N22 C26 H26B . . 109.1 ?
C24 C26 H26B . . 109.1 ?
H26A C26 H26B . . 107.8 ?
N22 C27 C28 . . 108.1(2) ?
N22 C27 H27 . . 125.9 ?
C28 C27 H27 . . 125.9 ?
C27 C28 C29 . . 107.3(2) ?
C27 C28 H28 . . 126.3 ?
C29 C28 H28 . . 126.3 ?
C30 C29 C28 . . 107.3(2) ?
C30 C29 H29 . . 126.3 ?
C28 C29 H29 . . 126.3 ?
N22 C30 C29 . . 108.3(2) ?
N22 C30 H30 . . 125.9 ?
C29 C30 H30 . . 125.9 ?

loop_
_geom_bond_atom_site_label_1
_geom_bond_atom_site_label_2
_geom_bond_site_symmetry_2
_geom_bond_distance
_geom_bond_publ_flag
Zn1 O11 2_656 1.9248(13) ?
Zn1 O11 . 1.9248(13) ?
Zn1 N21 2_656 2.0621(16) ?
Zn1 N21 . 2.0621(16) ?
O11 C11 . 1.287(2) ?
O12 C11 . 1.239(2) ?
C11 C12 . 1.494(3) ?
C12 C13 . 1.391(3) ?
C12 C17 . 1.395(3) ?
C13 C14 . 1.379(3) ?
C13 H13 . 0.9500 ?
C14 C15 . 1.383(3) ?
C14 H14 . 0.9500 ?
C15 C16 . 1.384(3) ?
C15 H15 . 0.9500 ?
C16 C17 . 1.377(3) ?
C16 H16 . 0.9500 ?
C17 H17 . 0.9500 ?
N21 C21 . 1.336(2) ?
N21 C25 . 1.349(2) ?
N22 C30 . 1.355(3) ?
N22 C27 . 1.359(3) ?
N22 C26 . 1.457(3) ?
C21 C22 . 1.373(3) ?
C21 H21 . 0.9500 ?
C22 C23 . 1.377(3) ?
C22 H22 . 0.9500 ?
C23 C24 . 1.387(3) ?
C23 H23 . 0.9500 ?
C24 C25 . 1.376(3) ?
C24 C26 . 1.514(3) ?
C25 H25 . 0.9500 ?
C26 H26A . 0.9900 ?
C26 H26B . 0.9900 ?
C27 C28 . 1.359(3) ?
C27 H27 . 0.9500 ?
C28 C29 . 1.400(3) ?
C28 H28 . 0.9500 ?
C29 C30 . 1.359(3) ?
C29 H29 . 0.9500 ?
C30 H30 . 0.9500 ?

loop_
_geom_torsion_atom_site_label_1
_geom_torsion_atom_site_label_2
_geom_torsion_atom_site_label_3
_geom_torsion_atom_site_label_4
_geom_torsion_site_symmetry_1
_geom_torsion_site_symmetry_2
_geom_torsion_site_symmetry_3
_geom_torsion_site_symmetry_4
_geom_torsion
_geom_torsion_publ_flag
O11 Zn1 O11 C11 2_656 . . . 56.95(13) ?
N21 Zn1 O11 C11 2_656 . . . -172.84(13) ?
N21 Zn1 O11 C11 . . . . -70.10(14) ?
Zn1 O11 C11 O12 . . . . -10.7(3) ?
Zn1 O11 C11 C12 . . . . 168.33(12) ?
O12 C11 C12 C13 . . . . -164.0(2) ?
O11 C11 C12 C13 . . . . 17.0(3) ?
O12 C11 C12 C17 . . . . 18.9(3) ?
O11 C11 C12 C17 . . . . -160.13(18) ?
C17 C12 C13 C14 . . . . 1.1(3) ?
C11 C12 C13 C14 . . . . -176.02(19) ?
C12 C13 C14 C15 . . . . 0.5(3) ?
C13 C14 C15 C16 . . . . -1.1(3) ?
C14 C15 C16 C17 . . . . -0.1(4) ?
C15 C16 C17 C12 . . . . 1.8(3) ?
C13 C12 C17 C16 . . . . -2.3(3) ?
C11 C12 C17 C16 . . . . 174.9(2) ?
O11 Zn1 N21 C21 2_656 . . . -11.37(15) ?
O11 Zn1 N21 C21 . . . . 137.18(14) ?
N21 Zn1 N21 C21 2_656 . . . -121.55(16) ?
O11 Zn1 N21 C25 2_656 . . . 166.58(15) ?
O11 Zn1 N21 C25 . . . . -44.86(16) ?
N21 Zn1 N21 C25 2_656 . . . 56.41(14) ?
C25 N21 C21 C22 . . . . 0.7(3) ?
Zn1 N21 C21 C22 . . . . 178.71(15) ?
N21 C21 C22 C23 . . . . -1.2(3) ?
C21 C22 C23 C24 . . . . 0.3(3) ?
C22 C23 C24 C25 . . . . 1.0(3) ?
C22 C23 C24 C26 . . . . -178.4(2) ?
C21 N21 C25 C24 . . . . 0.8(3) ?
Zn1 N21 C25 C24 . . . . -177.24(15) ?
C23 C24 C25 N21 . . . . -1.6(3) ?
C26 C24 C25 N21 . . . . 177.83(19) ?
C30 N22 C26 C24 . . . . -70.4(3) ?
C27 N22 C26 C24 . . . . 102.6(2) ?
C25 C24 C26 N22 . . . . 153.59(19) ?
C23 C24 C26 N22 . . . . -27.0(3) ?
C30 N22 C27 C28 . . . . -0.7(3) ?
C26 N22 C27 C28 . . . . -174.69(19) ?
N22 C27 C28 C29 . . . . 0.2(3) ?
C27 C28 C29 C30 . . . . 0.3(3) ?
C27 N22 C30 C29 . . . . 0.9(3) ?
C26 N22 C30 C29 . . . . 174.90(19) ?
C28 C29 C30 N22 . . . . -0.8(3) ?
